data_1521820
loop_
_publ_author_name
'Rastsvetaeva, R.K.'
'Khomyakov, A.P.'

_publ_section_title
;
 Crystal structure of deloneite-(Ce), a high-order Ca-analog of belovite
;
_journal_name_full 'Doklady Akad. Nauk'
_journal_page_first 354
_journal_page_last 357
_journal_volume 349
_journal_year 1996
_chemical_formula_sum 'Ca3.55 Ce1.3 F1.41 H0.63 La0.6 Na2 Nd0.25 O24.63 P5.8 Si0.2 Sr2.3'
_chemical_name_systematic
;
(Na2 Ca3.55 Sr2.3 Ce1.3 La0.6 Nd0.25) (P5.8 Si0.2) O24 F1.41 (O H)0.63
;
_space_group_IT_number 143
_symmetry_space_group_name_Hall 'P 3'
_symmetry_space_group_name_H-M 'P 3'
_cell_angle_alpha 90
_cell_angle_beta 90
_cell_angle_gamma 120
_cell_formula_units_Z 1
_cell_length_a 9.51
_cell_length_b 9.51
_cell_length_c 7.01
_cell_volume 549.047
_citation_journal_id_ASTM DAKNEQ
_cod_data_source_file Rastsvetaeva_DAKNEQ_1996_665.cif
_cod_data_source_block H0.63Ca3.55Ce1.3F1.41La0.6Na2Nd0.25O24.63P5.8Si0.2Sr2.3
_cod_original_cell_volume 549.0472
_cod_original_formula_sum
;
H0.63 Ca3.55 Ce1.3 F1.41 La0.6 Na2 Nd0.25 O24.63 P5.8 Si0.2 Sr2.3
;
_cod_database_code 1521820

loop_
_symmetry_equiv_pos_as_xyz
x,y,z
-y,x-y,z
-x+y,-x,z

loop_
_atom_site_label
_atom_site_type_symbol
_atom_site_fract_x
_atom_site_fract_y
_atom_site_fract_z
_atom_site_occupancy
_atom_site_U_iso_or_equiv
P2 P+5 0.0276 0.4034 0.7381 0.933 0.0
La1 La+3 0.3333 0.6667 -0.0206 0.3 0.0
O6 O-2 0.095 0.352 0.562 1 0.0
O2 O-2 0.499 0.161 0.731 1 0.0
O1 O-2 0.125 0.591 0.744 1 0.0
O3 O-2 0.326 0.263 0.073 1 0.0
Sr1 Sr+2 0.0158 0.2555 0.2413 0.767 0.0
Ce2 Ce+3 0.6667 0.3333 0.4905 0.15 0.0
Na3 Na+1 0.2455 0.2336 0.7422 0.333 0.0
O8 O-2 0.573 0.458 0.239 1 0.0
Ca1 Ca+2 0.3333 0.6667 -0.0206 0.2 0.0
Ca2 Ca+2 0.3333 0.6667 0.5002 0.25 0.0
Ca3 Ca+2 0.6667 0.3333 -0.0124 0.7 0.0
La2 La+3 0.6667 0.3333 -0.0124 0.15 0.0
Ca6 Ca+2 0.2455 0.2336 0.7422 0.333 0.0
O4 O-2 0.328 0.262 0.406 1 0.0
O7 O-2 0.152 0.681 0.233 1 0.0
Na1 Na+1 0.3333 0.6667 -0.0206 0.5 0.0
Ca5 Ca+2 0.0158 0.2555 0.2413 0.233 0.0
O5 O-2 0.096 0.352 0.911 1 0.0
Ce3 Ce+3 0.2455 0.2336 0.7422 0.333 0.0
P1 P+5 0.6339 0.0294 0.2376 1 0.0
Na2 Na+1 0.3333 0.6667 0.5002 0.5 0.0
F1 F-1 0 0 0.246 1 0.0
O9 O-2 0 0 0.558 0.32 0.0
Si1 Si+4 0.0276 0.4034 0.7381 0.067 0.0
Nd1 Nd+3 0.3333 0.6667 0.5002 0.25 0.0
Ce1 Ce+3 0.6667 0.3333 -0.0124 0.15 0.0
F2 F-1 0 0 0.82 0.41 0.0
Ca4 Ca+2 0.6667 0.3333 0.4905 0.7 0.0
La3 La+3 0.6667 0.3333 0.4905 0.15 0.0
O10 O-2 0 0 0.625 0.31 0.0
